data_1572076
loop_
_publ_author_name
'Wieprecht, Nele'
'Krummenacher, Ivo'
'W&#xfc;st, Leonie'
'Michel, Maximilian'
'Fuchs, Sonja'
'Nees, Samuel'
'H&#xe4;rterich, Marcel'
'Braunschweig, Holger'

_publ_section_title
;
 The forgotten borole: synthesis, properties and reactivity of a
 1-boraindene.
;
_journal_issue 31
_journal_name_full 'Chemical science'
_journal_page_first 12496
_journal_page_last 12501
_journal_paper_doi 10.1039/d4sc03817g
_journal_volume 15
_journal_year 2024
_chemical_formula_moiety 'C30 H27 B O'
_chemical_formula_sum 'C30 H27 B O'
_chemical_formula_weight 414.32
_space_group_crystal_system monoclinic
_space_group_IT_number 14
_space_group_name_Hall '-P 2yn'
_space_group_name_H-M_alt 'P 1 21/n 1'
_atom_sites_solution_hydrogens geom
_atom_sites_solution_primary dual
_atom_sites_solution_secondary difmap
_audit_creation_date 2024-04-10
_audit_creation_method 'CIF-fill 1.4u (K.Radacki, 2005-23)'
_audit_update_record
;
2024-06-05 deposited with the CCDC.	2024-07-02 downloaded from the CCDC.
;
_cell_angle_alpha 90
_cell_angle_beta 106.511(2)
_cell_angle_gamma 90
_cell_formula_units_Z 4
_cell_length_a 10.9933(2)
_cell_length_b 12.0387(2)
_cell_length_c 17.7494(3)
_cell_measurement_reflns_used 10233
_cell_measurement_temperature 100(2)
_cell_measurement_theta_max 74.3090
_cell_measurement_theta_min 4.2370
_cell_volume 2252.18(7)
_computing_cell_refinement 'CrysAlisPro 1.171.41.112a (Rigaku OD, 2021)'
_computing_data_collection 'CrysAlisPro 1.171.41.112a (Rigaku OD, 2021)'
_computing_data_reduction 'CrysAlisPro 1.171.41.112a (Rigaku OD, 2021)'
_computing_molecular_graphics 'ShelXLe (Huebschle et all, 2011)'
_computing_publication_material 'SHELXL-2018/3 (Sheldrick, 2018)'
_computing_structure_refinement 'SHELXL-2018/3 (Sheldrick, 2018)'
_computing_structure_solution 'SHELXT 2014/5 (Sheldrick, 2014)''
_diffrn_ambient_environment N~2~
_diffrn_ambient_temperature 100(2)
_diffrn_detector HPA
_diffrn_detector_area_resol_mean 10.0
_diffrn_detector_type 'HyPix Arc150'
_diffrn_measured_fraction_theta_full 1.000
_diffrn_measured_fraction_theta_max 0.975
_diffrn_measurement_details
;
 List of Runs (angles in degrees, time in seconds):
 --------------------------------------------------------------------------
  1  \w   -118.00 -86.00   0.50    0.39    --  -69.77 -15.00 -60.00   64
  2  \w    -72.00 -34.00   0.50    0.39    --  -69.77 -15.00 -60.00   76
  3  \w    -71.00 -41.00   0.50    0.39    --  -76.38 -15.00 -30.00   60
  4  \w   -127.00 -77.00   0.50    0.39    --  -76.38 -15.00 -30.00  100
  5  \w   -108.00 -65.00   0.50    0.39    --  -60.28 -15.00  90.00   86
  6  \w   -108.00 -51.00   0.50    0.39    --  -76.38 -15.00-120.00  114
  7  \w   -125.00 -43.00   0.50    0.39    --  -76.38 -15.00-180.00  164
  8  \w    -74.00 -48.00   0.50    0.39    --  -76.38 112.00-180.00   52
  9  \w    -97.00 -33.00   0.50    0.39    --  -79.50 116.00-156.28  128
 10  \w    -97.00 -48.00   0.50    0.39    --  -79.50 116.00  31.76   98
 11  \w    -97.00 -37.00   0.50    0.39    --  -79.50 115.00 132.32  120
 12  \w    -60.00 -31.00   0.50    0.39    --  -76.38 112.00  90.00   58
 13  \w    -55.00 -26.00   0.50    0.39    --  -60.28 126.00  30.00   58
 14  \w     48.00 126.00   0.50    0.39    --   84.40  15.00 120.00  156
 15  \w     48.00 103.00   0.50    0.39    --   84.40  15.00 -90.00  110
 16  \w     65.00 135.00   0.50    0.39    --   84.40  15.00-180.00  140
 17  \w     25.00  51.00   0.50    0.39    --   71.40-126.00-150.00   52
 18  \w     20.00  54.00   0.50    0.39    --   58.64-126.00   0.00   68
 19  \w     31.00  56.00   0.50    0.39    --   71.40 -95.00  60.00   50
 20  \w     30.00  56.00   0.50    0.39    --   71.40 -95.00 120.00   52
 21  \w     32.00  93.00   0.50    0.39    --   76.43-112.00  30.00  122
 22  \w     48.00  93.00   0.50    0.39    --   76.43-112.00 -30.00   90
 23  \w     66.00  92.00   0.50    0.39    --   84.40 -95.00  60.00   52
 24  \w     25.00  52.00   0.50    0.39    --   58.64 -95.00   0.00   54
 25  \w     16.00  55.00   0.50    0.39    --   58.64 -95.00 -60.00   78
 26  \w     16.00  56.00   0.50    0.39    --   58.64 -95.00-150.00   80
 27  \w     65.00  92.00   0.50    0.39    --   84.40 -95.00-180.00   54
 28  \w     66.00  92.00   0.50    0.39    --   84.40 -95.00 -60.00   52
 29  \w     50.00  92.00   0.50    0.39    --   84.40 -95.00 -90.00   84
 30  \w     42.00  74.00   0.50    0.39    --   84.40 -95.00 -30.00   64
 31  \w     67.00  92.00   0.50    0.39    --   84.40 -95.00-120.00   50
 32  \w     63.00  88.00   0.50    0.39    --   84.40 -95.00-150.00   50
 33  \w     51.00  92.00   0.50    0.39    --   84.40 -95.00   0.00   82
 34  \w     42.00  92.00   0.50    0.39    --   84.40 -95.00  30.00  100
 35  \w     46.00  92.00   0.50    0.39    --   84.40 -95.00 120.00   92
;
_diffrn_measurement_device 'four-circle diffractometer'
_diffrn_measurement_device_type 'Rigaku XtaLAB Synergy-R'
_diffrn_measurement_method '\w scans'
_diffrn_orient_matrix_type
;
 CrysAlisPro convention (1999,Acta A55,543-557)
;
_diffrn_orient_matrix_UB_11 -0.1315611000
_diffrn_orient_matrix_UB_12 -0.0158334000
_diffrn_orient_matrix_UB_13 -0.0593324000
_diffrn_orient_matrix_UB_21 0.0011947000
_diffrn_orient_matrix_UB_22 -0.1232576000
_diffrn_orient_matrix_UB_23 0.0236733000
_diffrn_orient_matrix_UB_31 -0.0635432000
_diffrn_orient_matrix_UB_32 0.0309284000
_diffrn_orient_matrix_UB_33 0.0641081000
_diffrn_radiation_monochromator 'multi-layer mirror'
_diffrn_radiation_probe x-ray
_diffrn_radiation_type CuK\a
_diffrn_radiation_wavelength 1.54184
_diffrn_radiation_xray_symbol K-L~2,3~
_diffrn_reflns_av_R_equivalents 0.0525
_diffrn_reflns_av_unetI/netI 0.0340
_diffrn_reflns_Laue_measured_fraction_full 1.000
_diffrn_reflns_Laue_measured_fraction_max 0.975
_diffrn_reflns_limit_h_max 12
_diffrn_reflns_limit_h_min -13
_diffrn_reflns_limit_k_max 14
_diffrn_reflns_limit_k_min -14
_diffrn_reflns_limit_l_max 22
_diffrn_reflns_limit_l_min -17
_diffrn_reflns_number 26463
_diffrn_reflns_point_group_measured_fraction_full 1.000
_diffrn_reflns_point_group_measured_fraction_max 0.975
_diffrn_reflns_theta_full 67.684
_diffrn_reflns_theta_max 74.946
_diffrn_reflns_theta_min 4.260
_diffrn_source 'rotating-anode X-ray tube'
_diffrn_source_type 'PhotonJet-R X-ray Source'
_exptl_absorpt_coefficient_mu 0.544
_exptl_absorpt_correction_T_max 1.00000
_exptl_absorpt_correction_T_min 0.19585
_exptl_absorpt_correction_type multi-scan
_exptl_absorpt_process_details
;
 CrysAlisPro 1.171.41.112a (Rigaku Oxford Diffraction, 2021) Empirical 
 absorption correction using spherical harmonics, implemented in SCALE3 
 ABSPACK scaling algorithm.
;
_exptl_crystal_colour 'clear light colourless'
_exptl_crystal_density_diffrn 1.222
_exptl_crystal_description plate
_exptl_crystal_F_000 880
_exptl_crystal_preparation
;
 For data collection the crystal was immersed in a film of perfluoropolyether 
 oil, mounted on a polyimide loop and transferred to stream of cold nitrogen 
 (Oxford Cryostream 800).
;
_exptl_crystal_size_max 0.310
_exptl_crystal_size_mid 0.280
_exptl_crystal_size_min 0.100
_refine_diff_density_max 0.216
_refine_diff_density_min -0.263
_refine_diff_density_rms 0.049
_refine_ls_extinction_method none
_refine_ls_goodness_of_fit_ref 1.044
_refine_ls_hydrogen_treatment constr
_refine_ls_matrix_type full
_refine_ls_number_parameters 335
_refine_ls_number_reflns 4516
_refine_ls_number_restraints 220
_refine_ls_restrained_S_all 1.027
_refine_ls_R_factor_all 0.0555
_refine_ls_R_factor_gt 0.0431
_refine_ls_shift/su_max 0.000
_refine_ls_shift/su_mean 0.000
_refine_ls_structure_factor_coef Fsqd
_refine_ls_weighting_details
;
 w=1/[\s^2^(Fo^2^)+(0.0704P)^2^+0.4380P] where P=(Fo^2^+2Fc^2^)/3
;
_refine_ls_weighting_scheme calc
_refine_ls_wR_factor_gt 0.1117
_refine_ls_wR_factor_ref 0.1189
_reflns_Friedel_coverage 0.000
_reflns_number_gt 3658
_reflns_number_total 4516
_reflns_threshold_expression 'I > 2\s(I)'
_cod_data_source_file d4sc03817g2.cif
_cod_data_source_block 1-THF
_cod_depositor_comments 'Adding full bibliography for 1572071--1572079.cif.'
_cod_original_sg_symbol_H-M 'P 21/n'
_cod_database_code 1572076
_shelx_shelxl_version_number 2018/3
_shelx_space_group_comment
;
 The symmetry employed for this shelxl refinement is uniquely defined by the 
 following loop, which should always be used as a source of symmetry 
 information in preference to the above space-group names. They are only 
 intended as comments.
;
_shelx_estimated_absorpt_t_min 0.850
_shelx_estimated_absorpt_t_max 0.948

loop_
_space_group_symop_operation_xyz
'x, y, z'
'-x+1/2, y+1/2, -z+1/2'
'-x, -y, -z'
'x-1/2, -y-1/2, z-1/2'

loop_
_atom_site_label
_atom_site_type_symbol
_atom_site_fract_x
_atom_site_fract_y
_atom_site_fract_z
_atom_site_U_iso_or_equiv
_atom_site_adp_type
_atom_site_occupancy
_atom_site_site_symmetry_order
_atom_site_calc_flag
_atom_site_refinement_flags_posn
_atom_site_refinement_flags_adp
_atom_site_refinement_flags_occupancy
_atom_site_disorder_assembly
_atom_site_disorder_group
B1_1 B 0.24865(15) 0.70339(13) 0.68246(9) 0.0192(3) Uani 1 1 d . . . . .
C2_1 C 0.37266(12) 0.76742(11) 0.67003(8) 0.0185(3) Uani 1 1 d . . . . .
C3_1 C 0.45624(12) 0.78740(11) 0.74160(8) 0.0185(3) Uani 1 1 d . . . . .
C4_1 C 0.41163(13) 0.74086(11) 0.80644(8) 0.0188(3) Uani 1 1 d . . . . .
C5_1 C 0.46815(13) 0.74910(12) 0.88725(8) 0.0223(3) Uani 1 1 d . . . . .
H5_1 H 0.545027 0.789236 0.907062 0.027 Uiso 1 1 calc R U . . .
C6_1 C 0.41034(14) 0.69763(12) 0.93864(8) 0.0238(3) Uani 1 1 d . . . . .
H6_1 H 0.449336 0.701029 0.993708 0.029 Uiso 1 1 calc R U . . .
C7_1 C 0.29645(14) 0.64161(12) 0.90983(8) 0.0238(3) Uani 1 1 d . . . . .
H7_1 H 0.258087 0.606053 0.945073 0.029 Uiso 1 1 calc R U . . .
C8_1 C 0.23789(13) 0.63741(12) 0.82874(8) 0.0219(3) Uani 1 1 d . . . . .
H8_1 H 0.157908 0.601844 0.809437 0.026 Uiso 1 1 calc R U . . .
C9_1 C 0.29542(12) 0.68459(11) 0.77640(8) 0.0189(3) Uani 1 1 d . . . . .
C10_1 C 0.11094(12) 0.76060(11) 0.65672(7) 0.0183(3) Uani 1 1 d . . . . .
C11_1 C 0.00137(13) 0.69776(12) 0.65270(8) 0.0218(3) Uani 1 1 d . . . . .
H11_1 H 0.008526 0.619392 0.658583 0.026 Uiso 1 1 calc R U . . .
C12_1 C -0.11677(13) 0.74689(12) 0.64039(8) 0.0232(3) Uani 1 1 d . . . . .
H12_1 H -0.189024 0.702025 0.637554 0.028 Uiso 1 1 calc R U . . .
C13_1 C -0.13002(14) 0.86123(12) 0.63218(8) 0.0237(3) Uani 1 1 d . . . . .
H13_1 H -0.210840 0.894968 0.624104 0.028 Uiso 1 1 calc R U . . .
C14_1 C -0.02382(14) 0.92576(12) 0.63591(8) 0.0242(3) Uani 1 1 d . . . . .
H14_1 H -0.031718 1.004119 0.630245 0.029 Uiso 1 1 calc R U . . .
C15_1 C 0.09438(13) 0.87552(12) 0.64796(8) 0.0206(3) Uani 1 1 d . . . . .
H15_1 H 0.166095 0.920854 0.650302 0.025 Uiso 1 1 calc R U . . .
C16_1 C 0.40122(13) 0.79624(11) 0.59567(8) 0.0188(3) Uani 1 1 d . . . . .
C17_1 C 0.31464(13) 0.85335(11) 0.53435(8) 0.0209(3) Uani 1 1 d . . . . .
H17_1 H 0.233685 0.872851 0.539563 0.025 Uiso 1 1 calc R U . . .
C18_1 C 0.34561(14) 0.88168(12) 0.46633(8) 0.0243(3) Uani 1 1 d . . . . .
H18_1 H 0.286809 0.922224 0.426164 0.029 Uiso 1 1 calc R U . . .
C19_1 C 0.46224(14) 0.85112(12) 0.45653(8) 0.0250(3) Uani 1 1 d . . . . .
H19_1 H 0.483201 0.870672 0.409884 0.030 Uiso 1 1 calc R U . . .
C20_1 C 0.54756(14) 0.79195(12) 0.51533(8) 0.0235(3) Uani 1 1 d . . . . .
H20_1 H 0.626706 0.769635 0.508608 0.028 Uiso 1 1 calc R U . . .
C21_1 C 0.51765(13) 0.76527(12) 0.58393(8) 0.0207(3) Uani 1 1 d . . . . .
H21_1 H 0.577272 0.725108 0.623908 0.025 Uiso 1 1 calc R U . . .
C22_1 C 0.57605(12) 0.85289(11) 0.75886(7) 0.0187(3) Uani 1 1 d . . . . .
C23_1 C 0.57784(13) 0.95776(12) 0.72523(8) 0.0207(3) Uani 1 1 d . . . . .
H23_1 H 0.503330 0.985079 0.688375 0.025 Uiso 1 1 calc R U . . .
C24_1 C 0.68692(13) 1.02258(12) 0.74491(8) 0.0237(3) Uani 1 1 d . . . . .
H24_1 H 0.686101 1.094054 0.722084 0.028 Uiso 1 1 calc R U . . .
C25_1 C 0.79697(14) 0.98324(13) 0.79777(9) 0.0271(3) Uani 1 1 d . . . . .
H25_1 H 0.871380 1.027764 0.811503 0.033 Uiso 1 1 calc R U . . .
C26_1 C 0.79778(14) 0.87865(13) 0.83042(9) 0.0278(3) Uani 1 1 d . . . . .
H26_1 H 0.873402 0.850814 0.865903 0.033 Uiso 1 1 calc R U . . .
C27_1 C 0.68824(13) 0.81428(12) 0.81143(8) 0.0235(3) Uani 1 1 d . . . . .
H27_1 H 0.689682 0.742938 0.834542 0.028 Uiso 1 1 calc R U . . .
O1_2 O 0.231(6) 0.585(5) 0.640(2) 0.024(2) Uani 0.159(5) 1 d D U P A 1
C1_2 C 0.338(3) 0.507(3) 0.6718(14) 0.026(2) Uani 0.159(5) 1 d D U P A 1
H1A_2 H 0.327385 0.466874 0.718171 0.031 Uiso 0.159(5) 1 calc R U P A 1
H1B_2 H 0.420245 0.546585 0.686611 0.031 Uiso 0.159(5) 1 calc R U P A 1
C2_2 C 0.3286(13) 0.4289(11) 0.6040(7) 0.0276(19) Uani 0.159(5) 1 d D U P A 1
H2A_2 H 0.265771 0.369359 0.602208 0.033 Uiso 0.159(5) 1 calc R U P A 1
H2B_2 H 0.411832 0.395112 0.606717 0.033 Uiso 0.159(5) 1 calc R U P A 1
C3_2 C 0.2848(14) 0.5072(10) 0.5336(6) 0.0338(18) Uani 0.159(5) 1 d D U P A 1
H3A_2 H 0.355329 0.554879 0.528418 0.041 Uiso 0.159(5) 1 calc R U P A 1
H3B_2 H 0.250382 0.465067 0.484220 0.041 Uiso 0.159(5) 1 calc R U P A 1
C4_2 C 0.182(3) 0.576(4) 0.553(2) 0.027(2) Uani 0.159(5) 1 d D U P A 1
H4A_2 H 0.173048 0.649394 0.527801 0.032 Uiso 0.159(5) 1 calc R U P A 1
H4B_2 H 0.099215 0.536865 0.537702 0.032 Uiso 0.159(5) 1 calc R U P A 1
O1_12 O 0.2303(10) 0.5843(9) 0.6383(4) 0.0192(4) Uani 0.841(5) 1 d D U P A 2
C1_12 C 0.1814(7) 0.5830(6) 0.5517(4) 0.0253(7) Uani 0.841(5) 1 d D U P A 2
H1A_12 H 0.216399 0.645770 0.528426 0.030 Uiso 0.841(5) 1 calc R U P A 2
H1B_12 H 0.087606 0.587661 0.534681 0.030 Uiso 0.841(5) 1 calc R U P A 2
C2_12 C 0.2260(2) 0.47303(18) 0.52791(11) 0.0290(5) Uani 0.841(5) 1 d D U P A 2
H2A_12 H 0.234967 0.476265 0.474021 0.035 Uiso 0.841(5) 1 calc R U P A 2
H2B_12 H 0.167141 0.412080 0.531039 0.035 Uiso 0.841(5) 1 calc R U P A 2
C3_12 C 0.3543(2) 0.4588(3) 0.58894(16) 0.0361(6) Uani 0.841(5) 1 d D U P A 2
H3A_12 H 0.382317 0.380363 0.592740 0.043 Uiso 0.841(5) 1 calc R U P A 2
H3B_12 H 0.419888 0.505826 0.576432 0.043 Uiso 0.841(5) 1 calc R U P A 2
C4_12 C 0.3272(6) 0.4968(5) 0.6640(3) 0.0263(7) Uani 0.841(5) 1 d D U P A 2
H4A_12 H 0.294481 0.434624 0.689197 0.032 Uiso 0.841(5) 1 calc R U P A 2
H4B_12 H 0.404762 0.526727 0.701683 0.032 Uiso 0.841(5) 1 calc R U P A 2

loop_
_atom_site_aniso_label
_atom_site_aniso_U_11
_atom_site_aniso_U_22
_atom_site_aniso_U_33
_atom_site_aniso_U_23
_atom_site_aniso_U_13
_atom_site_aniso_U_12
B1_1 0.0188(7) 0.0197(7) 0.0177(7) 0.0004(6) 0.0030(6) 0.0000(6)
C2_1 0.0157(6) 0.0198(7) 0.0186(6) 0.0023(5) 0.0027(5) 0.0011(5)
C3_1 0.0153(6) 0.0191(6) 0.0195(6) 0.0019(5) 0.0025(5) 0.0021(5)
C4_1 0.0176(7) 0.0186(6) 0.0188(7) 0.0006(5) 0.0032(5) 0.0021(5)
C5_1 0.0217(7) 0.0240(7) 0.0193(7) -0.0015(5) 0.0025(6) 0.0004(6)
C6_1 0.0287(8) 0.0263(7) 0.0153(6) 0.0002(5) 0.0044(6) 0.0034(6)
C7_1 0.0278(8) 0.0231(7) 0.0226(7) 0.0027(6) 0.0106(6) 0.0026(6)
C8_1 0.0192(7) 0.0222(7) 0.0240(7) -0.0001(5) 0.0057(6) -0.0001(5)
C9_1 0.0179(7) 0.0194(6) 0.0183(6) 0.0004(5) 0.0034(5) 0.0024(5)
C10_1 0.0175(7) 0.0214(7) 0.0145(6) 0.0002(5) 0.0022(5) 0.0002(5)
C11_1 0.0207(7) 0.0216(7) 0.0223(7) 0.0028(5) 0.0045(6) 0.0002(5)
C12_1 0.0179(7) 0.0276(7) 0.0235(7) 0.0016(6) 0.0050(6) -0.0010(6)
C13_1 0.0211(7) 0.0274(7) 0.0215(7) -0.0008(6) 0.0044(5) 0.0060(6)
C14_1 0.0267(7) 0.0215(7) 0.0225(7) -0.0026(5) 0.0041(6) 0.0022(6)
C15_1 0.0198(7) 0.0217(7) 0.0191(6) -0.0021(5) 0.0033(5) -0.0023(5)
C16_1 0.0182(7) 0.0190(6) 0.0178(6) -0.0008(5) 0.0029(5) -0.0032(5)
C17_1 0.0198(7) 0.0221(7) 0.0192(6) -0.0011(5) 0.0028(5) -0.0002(5)
C18_1 0.0290(8) 0.0224(7) 0.0186(6) 0.0017(5) 0.0020(6) -0.0008(6)
C19_1 0.0290(8) 0.0276(8) 0.0188(6) 0.0005(6) 0.0073(6) -0.0049(6)
C20_1 0.0211(7) 0.0267(7) 0.0230(7) -0.0037(6) 0.0069(6) -0.0040(6)
C21_1 0.0183(7) 0.0229(7) 0.0192(7) 0.0006(5) 0.0026(5) -0.0009(5)
C22_1 0.0175(7) 0.0216(7) 0.0167(6) -0.0014(5) 0.0042(5) -0.0002(5)
C23_1 0.0193(7) 0.0220(7) 0.0202(6) -0.0003(5) 0.0045(5) 0.0018(5)
C24_1 0.0254(7) 0.0208(7) 0.0262(7) -0.0028(6) 0.0093(6) -0.0034(6)
C25_1 0.0202(7) 0.0301(8) 0.0303(8) -0.0074(6) 0.0062(6) -0.0074(6)
C26_1 0.0186(7) 0.0325(8) 0.0279(7) -0.0006(6) -0.0003(6) -0.0003(6)
C27_1 0.0196(7) 0.0245(7) 0.0233(7) 0.0011(6) 0.0012(6) 0.0006(6)
O1_2 0.025(4) 0.023(4) 0.020(3) 0.000(3) -0.001(3) 0.004(3)
C1_2 0.025(3) 0.025(3) 0.026(3) -0.003(3) 0.004(3) 0.008(3)
C2_2 0.027(3) 0.027(3) 0.030(3) -0.002(3) 0.008(3) 0.001(3)
C3_2 0.036(3) 0.035(3) 0.027(3) -0.006(3) 0.003(3) -0.002(3)
C4_2 0.029(3) 0.026(4) 0.020(3) 0.001(3) 0.000(3) -0.003(3)
O1_12 0.0187(8) 0.0197(8) 0.0165(8) 0.0009(7) 0.0007(7) 0.0032(7)
C1_12 0.0310(11) 0.0238(15) 0.0160(10) -0.0017(10) -0.0015(9) -0.0003(9)
C2_12 0.0273(12) 0.0287(10) 0.0271(9) -0.0089(7) 0.0012(8) -0.0008(9)
C3_12 0.0320(12) 0.0394(14) 0.0333(12) -0.0112(10) 0.0035(9) 0.0093(10)
C4_12 0.0232(15) 0.0223(14) 0.0274(13) 0.0004(10) -0.0027(11) 0.0072(11)

loop_
_atom_type_symbol
_atom_type_description
_atom_type_scat_dispersion_real
_atom_type_scat_dispersion_imag
_atom_type_scat_source
C C 0.0181 0.0091 'International Tables Vol C Tables 4.2.6.8 and 6.1.1.4'
H H 0.0000 0.0000 'International Tables Vol C Tables 4.2.6.8 and 6.1.1.4'
B B 0.0090 0.0039 'International Tables Vol C Tables 4.2.6.8 and 6.1.1.4'
O O 0.0492 0.0322 'International Tables Vol C Tables 4.2.6.8 and 6.1.1.4'

loop_
_exptl_crystal_face_index_h
_exptl_crystal_face_index_k
_exptl_crystal_face_index_l
_exptl_crystal_face_perp_dist
0 0 -1 0.1193
0 0 1 0.1407
2 -1 -2 0.0525
-2 1 2 0.0558
1 0 2 0.1483
-1 0 -2 0.1277
1 0 0 0.0980
-1 0 0 0.0857
0 1 1 0.1264
0 -1 -1 0.1597
0 -2 1 0.1293
-2 1 1 0.0396
2 -1 -1 0.0739
1 0 -1 0.0395
-2 -1 2 0.0577
1 1 2 0.1218
-1 0 2 0.0787
0 -1 2 0.1337
-1 -1 2 0.0902
1 0 -2 0.0743

loop_
_geom_angle_atom_site_label_1
_geom_angle_atom_site_label_2
_geom_angle_atom_site_label_3
_geom_angle
_geom_angle_site_symmetry_1
_geom_angle_site_symmetry_3
_geom_angle_publ_flag
O1_2 B1_1 C10_1 105.6(19) . . ?
O1_2 B1_1 C9_1 109.0(17) . . ?
C10_1 B1_1 C9_1 110.57(11) . . ?
C10_1 B1_1 O1_12 105.3(3) . . ?
C9_1 B1_1 O1_12 109.6(3) . . ?
O1_2 B1_1 C2_1 110(3) . . ?
C10_1 B1_1 C2_1 120.93(11) . . ?
C9_1 B1_1 C2_1 99.93(11) . . ?
O1_12 B1_1 C2_1 110.3(4) . . ?
C3_1 C2_1 C16_1 122.15(12) . . ?
C3_1 C2_1 B1_1 108.96(11) . . ?
C16_1 C2_1 B1_1 128.79(12) . . ?
C2_1 C3_1 C4_1 111.91(12) . . ?
C2_1 C3_1 C22_1 127.45(12) . . ?
C4_1 C3_1 C22_1 120.55(12) . . ?
C5_1 C4_1 C9_1 120.92(12) . . ?
C5_1 C4_1 C3_1 128.46(13) . . ?
C9_1 C4_1 C3_1 110.61(11) . . ?
C4_1 C5_1 C6_1 119.19(13) . . ?
C4_1 C5_1 H5_1 120.4 . . ?
C6_1 C5_1 H5_1 120.4 . . ?
C7_1 C6_1 C5_1 120.40(13) . . ?
C7_1 C6_1 H6_1 119.8 . . ?
C5_1 C6_1 H6_1 119.8 . . ?
C6_1 C7_1 C8_1 120.01(13) . . ?
C6_1 C7_1 H7_1 120.0 . . ?
C8_1 C7_1 H7_1 120.0 . . ?
C9_1 C8_1 C7_1 120.67(13) . . ?
C9_1 C8_1 H8_1 119.7 . . ?
C7_1 C8_1 H8_1 119.7 . . ?
C8_1 C9_1 C4_1 118.73(12) . . ?
C8_1 C9_1 B1_1 132.66(13) . . ?
C4_1 C9_1 B1_1 108.14(11) . . ?
C15_1 C10_1 C11_1 116.35(12) . . ?
C15_1 C10_1 B1_1 122.55(12) . . ?
C11_1 C10_1 B1_1 120.52(12) . . ?
C12_1 C11_1 C10_1 121.91(13) . . ?
C12_1 C11_1 H11_1 119.0 . . ?
C10_1 C11_1 H11_1 119.0 . . ?
C11_1 C12_1 C13_1 120.36(13) . . ?
C11_1 C12_1 H12_1 119.8 . . ?
C13_1 C12_1 H12_1 119.8 . . ?
C12_1 C13_1 C14_1 119.24(13) . . ?
C12_1 C13_1 H13_1 120.4 . . ?
C14_1 C13_1 H13_1 120.4 . . ?
C13_1 C14_1 C15_1 119.95(13) . . ?
C13_1 C14_1 H14_1 120.0 . . ?
C15_1 C14_1 H14_1 120.0 . . ?
C14_1 C15_1 C10_1 122.19(13) . . ?
C14_1 C15_1 H15_1 118.9 . . ?
C10_1 C15_1 H15_1 118.9 . . ?
C21_1 C16_1 C17_1 117.40(12) . . ?
C21_1 C16_1 C2_1 120.17(12) . . ?
C17_1 C16_1 C2_1 122.42(12) . . ?
C18_1 C17_1 C16_1 120.98(13) . . ?
C18_1 C17_1 H17_1 119.5 . . ?
C16_1 C17_1 H17_1 119.5 . . ?
C17_1 C18_1 C19_1 120.45(13) . . ?
C17_1 C18_1 H18_1 119.8 . . ?
C19_1 C18_1 H18_1 119.8 . . ?
C20_1 C19_1 C18_1 119.49(13) . . ?
C20_1 C19_1 H19_1 120.3 . . ?
C18_1 C19_1 H19_1 120.3 . . ?
C19_1 C20_1 C21_1 120.13(13) . . ?
C19_1 C20_1 H20_1 119.9 . . ?
C21_1 C20_1 H20_1 119.9 . . ?
C20_1 C21_1 C16_1 121.50(13) . . ?
C20_1 C21_1 H21_1 119.3 . . ?
C16_1 C21_1 H21_1 119.3 . . ?
C27_1 C22_1 C23_1 117.92(13) . . ?
C27_1 C22_1 C3_1 121.46(12) . . ?
C23_1 C22_1 C3_1 120.56(12) . . ?
C24_1 C23_1 C22_1 121.02(13) . . ?
C24_1 C23_1 H23_1 119.5 . . ?
C22_1 C23_1 H23_1 119.5 . . ?
C25_1 C24_1 C23_1 120.19(13) . . ?
C25_1 C24_1 H24_1 119.9 . . ?
C23_1 C24_1 H24_1 119.9 . . ?
C26_1 C25_1 C24_1 119.62(14) . . ?
C26_1 C25_1 H25_1 120.2 . . ?
C24_1 C25_1 H25_1 120.2 . . ?
C25_1 C26_1 C27_1 120.21(14) . . ?
C25_1 C26_1 H26_1 119.9 . . ?
C27_1 C26_1 H26_1 119.9 . . ?
C26_1 C27_1 C22_1 121.03(14) . . ?
C26_1 C27_1 H27_1 119.5 . . ?
C22_1 C27_1 H27_1 119.5 . . ?
C4_2 O1_2 C1_2 111.1(16) . . ?
C4_2 O1_2 B1_1 122(4) . . ?
C1_2 O1_2 B1_1 114(4) . . ?
O1_2 C1_2 C2_2 103.0(16) . . ?
O1_2 C1_2 H1A_2 111.2 . . ?
C2_2 C1_2 H1A_2 111.2 . . ?
O1_2 C1_2 H1B_2 111.2 . . ?
C2_2 C1_2 H1B_2 111.2 . . ?
H1A_2 C1_2 H1B_2 109.1 . . ?
C1_2 C2_2 C3_2 101.6(15) . . ?
C1_2 C2_2 H2A_2 111.4 . . ?
C3_2 C2_2 H2A_2 111.4 . . ?
C1_2 C2_2 H2B_2 111.4 . . ?
C3_2 C2_2 H2B_2 111.4 . . ?
H2A_2 C2_2 H2B_2 109.3 . . ?
C4_2 C3_2 C2_2 103.1(15) . . ?
C4_2 C3_2 H3A_2 111.1 . . ?
C2_2 C3_2 H3A_2 111.1 . . ?
C4_2 C3_2 H3B_2 111.1 . . ?
C2_2 C3_2 H3B_2 111.1 . . ?
H3A_2 C3_2 H3B_2 109.1 . . ?
O1_2 C4_2 C3_2 102.0(17) . . ?
O1_2 C4_2 H4A_2 111.4 . . ?
C3_2 C4_2 H4A_2 111.4 . . ?
O1_2 C4_2 H4B_2 111.4 . . ?
C3_2 C4_2 H4B_2 111.4 . . ?
H4A_2 C4_2 H4B_2 109.2 . . ?
C4_12 O1_12 C1_12 109.4(3) . . ?
C4_12 O1_12 B1_1 120.2(6) . . ?
C1_12 O1_12 B1_1 118.1(7) . . ?
O1_12 C1_12 C2_12 104.4(4) . . ?
O1_12 C1_12 H1A_12 110.9 . . ?
C2_12 C1_12 H1A_12 110.9 . . ?
O1_12 C1_12 H1B_12 110.9 . . ?
C2_12 C1_12 H1B_12 110.9 . . ?
H1A_12 C1_12 H1B_12 108.9 . . ?
C1_12 C2_12 C3_12 102.0(3) . . ?
C1_12 C2_12 H2A_12 111.4 . . ?
C3_12 C2_12 H2A_12 111.4 . . ?
C1_12 C2_12 H2B_12 111.4 . . ?
C3_12 C2_12 H2B_12 111.4 . . ?
H2A_12 C2_12 H2B_12 109.2 . . ?
C4_12 C3_12 C2_12 102.5(3) . . ?
C4_12 C3_12 H3A_12 111.3 . . ?
C2_12 C3_12 H3A_12 111.3 . . ?
C4_12 C3_12 H3B_12 111.3 . . ?
C2_12 C3_12 H3B_12 111.3 . . ?
H3A_12 C3_12 H3B_12 109.2 . . ?
O1_12 C4_12 C3_12 104.4(3) . . ?
O1_12 C4_12 H4A_12 110.9 . . ?
C3_12 C4_12 H4A_12 110.9 . . ?
O1_12 C4_12 H4B_12 110.9 . . ?
C3_12 C4_12 H4B_12 110.9 . . ?
H4A_12 C4_12 H4B_12 108.9 . . ?

loop_
_geom_bond_atom_site_label_1
_geom_bond_atom_site_label_2
_geom_bond_distance
_geom_bond_site_symmetry_2
_geom_bond_publ_flag
B1_1 O1_2 1.59(5) . ?
B1_1 C10_1 1.607(2) . ?
B1_1 C9_1 1.6150(19) . ?
B1_1 O1_12 1.619(9) . ?
B1_1 C2_1 1.635(2) . ?
C2_1 C3_1 1.3611(18) . ?
C2_1 C16_1 1.4820(18) . ?
C3_1 C4_1 1.4830(18) . ?
C3_1 C22_1 1.4904(18) . ?
C4_1 C5_1 1.3953(19) . ?
C4_1 C9_1 1.4100(19) . ?
C5_1 C6_1 1.3962(19) . ?
C5_1 H5_1 0.9500 . ?
C6_1 C7_1 1.386(2) . ?
C6_1 H6_1 0.9500 . ?
C7_1 C8_1 1.401(2) . ?
C7_1 H7_1 0.9500 . ?
C8_1 C9_1 1.3856(19) . ?
C8_1 H8_1 0.9500 . ?
C10_1 C15_1 1.3982(19) . ?
C10_1 C11_1 1.4069(19) . ?
C11_1 C12_1 1.3868(19) . ?
C11_1 H11_1 0.9500 . ?
C12_1 C13_1 1.387(2) . ?
C12_1 H12_1 0.9500 . ?
C13_1 C14_1 1.388(2) . ?
C13_1 H13_1 0.9500 . ?
C14_1 C15_1 1.3936(19) . ?
C14_1 H14_1 0.9500 . ?
C15_1 H15_1 0.9500 . ?
C16_1 C21_1 1.4045(19) . ?
C16_1 C17_1 1.4051(19) . ?
C17_1 C18_1 1.3869(19) . ?
C17_1 H17_1 0.9500 . ?
C18_1 C19_1 1.391(2) . ?
C18_1 H18_1 0.9500 . ?
C19_1 C20_1 1.386(2) . ?
C19_1 H19_1 0.9500 . ?
C20_1 C21_1 1.3862(19) . ?
C20_1 H20_1 0.9500 . ?
C21_1 H21_1 0.9500 . ?
C22_1 C27_1 1.3978(19) . ?
C22_1 C23_1 1.3989(19) . ?
C23_1 C24_1 1.3895(19) . ?
C23_1 H23_1 0.9500 . ?
C24_1 C25_1 1.387(2) . ?
C24_1 H24_1 0.9500 . ?
C25_1 C26_1 1.385(2) . ?
C25_1 H25_1 0.9500 . ?
C26_1 C27_1 1.391(2) . ?
C26_1 H26_1 0.9500 . ?
C27_1 H27_1 0.9500 . ?
O1_2 C4_2 1.48(2) . ?
O1_2 C1_2 1.49(2) . ?
C1_2 C2_2 1.508(18) . ?
C1_2 H1A_2 0.9900 . ?
C1_2 H1B_2 0.9900 . ?
C2_2 C3_2 1.529(13) . ?
C2_2 H2A_2 0.9900 . ?
C2_2 H2B_2 0.9900 . ?
C3_2 C4_2 1.518(19) . ?
C3_2 H3A_2 0.9900 . ?
C3_2 H3B_2 0.9900 . ?
C4_2 H4A_2 0.9900 . ?
C4_2 H4B_2 0.9900 . ?
O1_12 C4_12 1.475(4) . ?
O1_12 C1_12 1.478(4) . ?
C1_12 C2_12 1.513(6) . ?
C1_12 H1A_12 0.9900 . ?
C1_12 H1B_12 0.9900 . ?
C2_12 C3_12 1.525(3) . ?
C2_12 H2A_12 0.9900 . ?
C2_12 H2B_12 0.9900 . ?
C3_12 C4_12 1.516(5) . ?
C3_12 H3A_12 0.9900 . ?
C3_12 H3B_12 0.9900 . ?
C4_12 H4A_12 0.9900 . ?
C4_12 H4B_12 0.9900 . ?

loop_
_geom_torsion_atom_site_label_1
_geom_torsion_atom_site_label_2
_geom_torsion_atom_site_label_3
_geom_torsion_atom_site_label_4
_geom_torsion
_geom_torsion_site_symmetry_1
_geom_torsion_site_symmetry_2
_geom_torsion_site_symmetry_3
_geom_torsion_site_symmetry_4
_geom_torsion_publ_flag
O1_2 B1_1 C2_1 C3_1 -120.2(16) . . . . ?
C10_1 B1_1 C2_1 C3_1 115.88(14) . . . . ?
C9_1 B1_1 C2_1 C3_1 -5.50(14) . . . . ?
O1_12 B1_1 C2_1 C3_1 -120.8(3) . . . . ?
O1_2 B1_1 C2_1 C16_1 56.3(16) . . . . ?
C10_1 B1_1 C2_1 C16_1 -67.62(19) . . . . ?
C9_1 B1_1 C2_1 C16_1 171.01(13) . . . . ?
O1_12 B1_1 C2_1 C16_1 55.7(3) . . . . ?
C16_1 C2_1 C3_1 C4_1 -174.12(12) . . . . ?
B1_1 C2_1 C3_1 C4_1 2.66(15) . . . . ?
C16_1 C2_1 C3_1 C22_1 9.4(2) . . . . ?
B1_1 C2_1 C3_1 C22_1 -173.77(12) . . . . ?
C2_1 C3_1 C4_1 C5_1 -176.74(13) . . . . ?
C22_1 C3_1 C4_1 C5_1 0.0(2) . . . . ?
C2_1 C3_1 C4_1 C9_1 1.92(16) . . . . ?
C22_1 C3_1 C4_1 C9_1 178.63(11) . . . . ?
C9_1 C4_1 C5_1 C6_1 2.1(2) . . . . ?
C3_1 C4_1 C5_1 C6_1 -179.38(13) . . . . ?
C4_1 C5_1 C6_1 C7_1 -1.7(2) . . . . ?
C5_1 C6_1 C7_1 C8_1 -0.7(2) . . . . ?
C6_1 C7_1 C8_1 C9_1 2.9(2) . . . . ?
C7_1 C8_1 C9_1 C4_1 -2.5(2) . . . . ?
C7_1 C8_1 C9_1 B1_1 -173.63(14) . . . . ?
C5_1 C4_1 C9_1 C8_1 0.0(2) . . . . ?
C3_1 C4_1 C9_1 C8_1 -178.73(12) . . . . ?
C5_1 C4_1 C9_1 B1_1 173.17(12) . . . . ?
C3_1 C4_1 C9_1 B1_1 -5.61(15) . . . . ?
O1_2 B1_1 C9_1 C8_1 -66(3) . . . . ?
C10_1 B1_1 C9_1 C8_1 49.8(2) . . . . ?
O1_12 B1_1 C9_1 C8_1 -65.9(5) . . . . ?
C2_1 B1_1 C9_1 C8_1 178.33(14) . . . . ?
O1_2 B1_1 C9_1 C4_1 122(3) . . . . ?
C10_1 B1_1 C9_1 C4_1 -121.99(12) . . . . ?
O1_12 B1_1 C9_1 C4_1 122.3(4) . . . . ?
C2_1 B1_1 C9_1 C4_1 6.54(13) . . . . ?
O1_2 B1_1 C10_1 C15_1 -148(2) . . . . ?
C9_1 B1_1 C10_1 C15_1 94.19(15) . . . . ?
O1_12 B1_1 C10_1 C15_1 -147.5(4) . . . . ?
C2_1 B1_1 C10_1 C15_1 -21.89(19) . . . . ?
O1_2 B1_1 C10_1 C11_1 41(2) . . . . ?
C9_1 B1_1 C10_1 C11_1 -76.77(15) . . . . ?
O1_12 B1_1 C10_1 C11_1 41.5(4) . . . . ?
C2_1 B1_1 C10_1 C11_1 167.15(12) . . . . ?
C15_1 C10_1 C11_1 C12_1 0.3(2) . . . . ?
B1_1 C10_1 C11_1 C12_1 171.76(12) . . . . ?
C10_1 C11_1 C12_1 C13_1 -0.5(2) . . . . ?
C11_1 C12_1 C13_1 C14_1 0.4(2) . . . . ?
C12_1 C13_1 C14_1 C15_1 -0.2(2) . . . . ?
C13_1 C14_1 C15_1 C10_1 -0.1(2) . . . . ?
C11_1 C10_1 C15_1 C14_1 0.02(19) . . . . ?
B1_1 C10_1 C15_1 C14_1 -171.29(12) . . . . ?
C3_1 C2_1 C16_1 C21_1 48.61(19) . . . . ?
B1_1 C2_1 C16_1 C21_1 -127.49(15) . . . . ?
C3_1 C2_1 C16_1 C17_1 -132.21(15) . . . . ?
B1_1 C2_1 C16_1 C17_1 51.7(2) . . . . ?
C21_1 C16_1 C17_1 C18_1 -2.5(2) . . . . ?
C2_1 C16_1 C17_1 C18_1 178.27(13) . . . . ?
C16_1 C17_1 C18_1 C19_1 1.9(2) . . . . ?
C17_1 C18_1 C19_1 C20_1 0.0(2) . . . . ?
C18_1 C19_1 C20_1 C21_1 -1.2(2) . . . . ?
C19_1 C20_1 C21_1 C16_1 0.4(2) . . . . ?
C17_1 C16_1 C21_1 C20_1 1.4(2) . . . . ?
C2_1 C16_1 C21_1 C20_1 -179.38(13) . . . . ?
C2_1 C3_1 C22_1 C27_1 -135.19(15) . . . . ?
C4_1 C3_1 C22_1 C27_1 48.65(18) . . . . ?
C2_1 C3_1 C22_1 C23_1 47.7(2) . . . . ?
C4_1 C3_1 C22_1 C23_1 -128.48(13) . . . . ?
C27_1 C22_1 C23_1 C24_1 -1.49(19) . . . . ?
C3_1 C22_1 C23_1 C24_1 175.74(12) . . . . ?
C22_1 C23_1 C24_1 C25_1 0.9(2) . . . . ?
C23_1 C24_1 C25_1 C26_1 0.4(2) . . . . ?
C24_1 C25_1 C26_1 C27_1 -1.2(2) . . . . ?
C25_1 C26_1 C27_1 C22_1 0.6(2) . . . . ?
C23_1 C22_1 C27_1 C26_1 0.8(2) . . . . ?
C3_1 C22_1 C27_1 C26_1 -176.45(13) . . . . ?
C10_1 B1_1 O1_2 C4_2 58(5) . . . . ?
C9_1 B1_1 O1_2 C4_2 177(4) . . . . ?
C2_1 B1_1 O1_2 C4_2 -74(5) . . . . ?
C10_1 B1_1 O1_2 C1_2 -165(4) . . . . ?
C9_1 B1_1 O1_2 C1_2 -46(5) . . . . ?
C2_1 B1_1 O1_2 C1_2 63(4) . . . . ?
C4_2 O1_2 C1_2 C2_2 -14(6) . . . . ?
B1_1 O1_2 C1_2 C2_2 -156(3) . . . . ?
O1_2 C1_2 C2_2 C3_2 35(4) . . . . ?
C1_2 C2_2 C3_2 C4_2 -44(3) . . . . ?
C1_2 O1_2 C4_2 C3_2 -13(6) . . . . ?
B1_1 O1_2 C4_2 C3_2 126(4) . . . . ?
C2_2 C3_2 C4_2 O1_2 35(4) . . . . ?
C10_1 B1_1 O1_12 C4_12 -163.7(7) . . . . ?
C9_1 B1_1 O1_12 C4_12 -44.8(9) . . . . ?
C2_1 B1_1 O1_12 C4_12 64.2(9) . . . . ?
C10_1 B1_1 O1_12 C1_12 58.0(9) . . . . ?
C9_1 B1_1 O1_12 C1_12 176.9(7) . . . . ?
C2_1 B1_1 O1_12 C1_12 -74.0(8) . . . . ?
C4_12 O1_12 C1_12 C2_12 14.7(11) . . . . ?
B1_1 O1_12 C1_12 C2_12 157.2(7) . . . . ?
O1_12 C1_12 C2_12 C3_12 -34.7(8) . . . . ?
C1_12 C2_12 C3_12 C4_12 41.6(5) . . . . ?
C1_12 O1_12 C4_12 C3_12 11.5(11) . . . . ?
B1_1 O1_12 C4_12 C3_12 -130.0(7) . . . . ?
C2_12 C3_12 C4_12 O1_12 -32.8(7) . . . . ?
